data_7712675
loop_
_publ_author_name
'Guo, Zhifang'
'Deacon, Glen B.'
'Junk, Peter Courtney'

_publ_section_title
;
 Never a dull moment with praseodymium metal
;
_journal_name_full 'Dalton Transactions'
_journal_paper_doi 10.1039/D3DT00534H
_journal_year 2023
_chemical_formula_moiety 'C56 H70 Bi F5 N4'
_chemical_formula_sum 'C56 H70 Bi F5 N4'
_chemical_formula_weight 1103.14
_space_group_crystal_system triclinic
_space_group_IT_number 2
_space_group_name_Hall '-P 1'
_space_group_name_H-M_alt 'P -1'
_atom_sites_solution_hydrogens geom
_atom_sites_solution_primary dual
_audit_creation_date 2023-02-19
_audit_creation_method
;
Olex2 1.3
(compiled 2020.11.12 svn.r5f609507 for OlexSys, GUI svn.r6408)
;
_audit_update_record
;
2023-02-19 deposited with the CCDC.	2023-03-24 downloaded from the CCDC.
;
_cell_angle_alpha 73.17(3)
_cell_angle_beta 77.93(3)
_cell_angle_gamma 70.19(3)
_cell_formula_units_Z 2
_cell_length_a 10.980(2)
_cell_length_b 12.580(3)
_cell_length_c 21.130(4)
_cell_measurement_reflns_used 9171
_cell_measurement_temperature 100(2)
_cell_measurement_theta_max 25
_cell_measurement_theta_min 2
_cell_volume 2608.3(11)
_computing_cell_refinement 'XDS (Kabsch, 1993)'
_computing_data_collection 'BluIce (McPhillips, 2002)'
_computing_data_reduction 'XDS (Kabsch, 1993)'
_computing_molecular_graphics 'Olex2 1.3 (Dolomanov et al., 2009)'
_computing_publication_material 'Olex2 1.3 (Dolomanov et al., 2009)'
_computing_structure_refinement 'SHELXL 2018/3 (Sheldrick, 2015)'
_computing_structure_solution 'SHELXT 2018/2 (Sheldrick, 2018)'
_diffrn_ambient_temperature 100(2)
_diffrn_measured_fraction_theta_full 0.997
_diffrn_measured_fraction_theta_max 0.997
_diffrn_measurement_device_type 'ADSC Quantum 210r'
_diffrn_measurement_method 'Phi Scan'
_diffrn_radiation_monochromator 'Silicon Double Crystal'
_diffrn_radiation_source 'MX1 Beamline Australian Synchrotron'
_diffrn_radiation_type Synchrotron
_diffrn_radiation_wavelength 0.71073
_diffrn_reflns_av_R_equivalents 0.0317
_diffrn_reflns_av_unetI/netI 0.0225
_diffrn_reflns_Laue_measured_fraction_full 0.997
_diffrn_reflns_Laue_measured_fraction_max 0.997
_diffrn_reflns_limit_h_max 13
_diffrn_reflns_limit_h_min -13
_diffrn_reflns_limit_k_max 14
_diffrn_reflns_limit_k_min -14
_diffrn_reflns_limit_l_max 25
_diffrn_reflns_limit_l_min -25
_diffrn_reflns_number 45146
_diffrn_reflns_point_group_measured_fraction_full 0.997
_diffrn_reflns_point_group_measured_fraction_max 0.997
_diffrn_reflns_theta_full 25.025
_diffrn_reflns_theta_max 25.025
_diffrn_reflns_theta_min 1.015
_diffrn_standards_number 0
_exptl_absorpt_coefficient_mu 3.437
_exptl_absorpt_correction_T_max 0.7
_exptl_absorpt_correction_T_min 0.5
_exptl_absorpt_correction_type multi-scan
_exptl_absorpt_process_details 'XDS(Kabsch, 1993)'
_exptl_crystal_colour yellow
_exptl_crystal_colour_primary yellow
_exptl_crystal_density_diffrn 1.405
_exptl_crystal_description prism
_exptl_crystal_F_000 1124
_exptl_crystal_size_max 0.1
_exptl_crystal_size_mid 0.06
_exptl_crystal_size_min 0.04
_refine_diff_density_max 1.225
_refine_diff_density_min -1.039
_refine_diff_density_rms 0.066
_refine_ls_extinction_method none
_refine_ls_goodness_of_fit_ref 1.042
_refine_ls_hydrogen_treatment constr
_refine_ls_matrix_type full
_refine_ls_number_parameters 631
_refine_ls_number_reflns 9171
_refine_ls_number_restraints 18
_refine_ls_restrained_S_all 1.046
_refine_ls_R_factor_all 0.0235
_refine_ls_R_factor_gt 0.0214
_refine_ls_shift/su_max 0.002
_refine_ls_shift/su_mean 0.000
_refine_ls_structure_factor_coef Fsqd
_refine_ls_weighting_details 'w=1/[\s^2^(Fo^2^)+(0.0305P)^2^+1.2918P] where P=(Fo^2^+2Fc^2^)/3'
_refine_ls_weighting_scheme calc
_refine_ls_wR_factor_gt 0.0511
_refine_ls_wR_factor_ref 0.0520
_reflns_Friedel_coverage 0.000
_reflns_number_gt 8670
_reflns_number_total 9171
_reflns_threshold_expression 'I > 2\s(I)'
_cod_data_source_file d3dt00534h2.cif
_cod_data_source_block p-1
_cod_database_code 7712675
_shelx_shelxl_version_number 2018/3
_shelx_space_group_comment
;
The symmetry employed for this shelxl refinement is uniquely defined
by the following loop, which should always be used as a source of
symmetry information in preference to the above space-group names.
They are only intended as comments.
;
_shelx_estimated_absorpt_t_max 0.875
_shelx_estimated_absorpt_t_min 0.725
_olex2_refinement_description
;
1. Fixed Uiso
 At 1.2 times of:
  All C(H) groups, All C(H,H) groups
 At 1.5 times of:
  All C(H,H,H) groups
2. Uiso/Uaniso restraints and constraints
C49A \\sim C49: within 2A with sigma of 0.01 and sigma for terminal atoms of
0.01 within 2A
C20 \\sim C21 \\sim C22: within 2A with sigma of 0.01 and sigma for terminal
atoms of 0.01 within 2A
3. Others
 Fixed Sof: H48(0.6) H48A(0.4) C50(0.6) H50A(0.6) H50B(0.6) H50C(0.6) C49(0.8)
 H49A(0.9) H49B(0.9) H49C(0.9) C50A(0.4) H50D(0.4) H50E(0.4) H50F(0.4)
 C49A(0.2) H49D(0.1) H49E(0.1) H49F(0.1)
4.a Ternary CH refined with riding coordinates:
 C2(H2), C10(H10), C20(H20), C45(H45), C35(H35), C28(H28), C23(H23), C48(H48),
 C48(H48A)
4.b Aromatic/amide H refined with riding coordinates:
 C13(H13), C38(H38), C16(H16), C31(H31), C5(H5), C32(H32), C30(H30), C7(H7),
 C6(H6), C18(H18), C17(H17), C43(H43), C41(H41), C42(H42)
4.c Idealised Me refined as rotating group:
 C3(H3A,H3B,H3C), C11(H11A,H11B,H11C), C12(H12A,H12B,H12C), C26(H26A,H26B,
 H26C), C36(H36A,H36B,H36C), C37(H37A,H37B,H37C), C46(H46A,H46B,H46C), C27(H27A,
 H27B,H27C), C1(H1A,H1B,H1C), C25(H25A,H25B,H25C), C47(H47A,H47B,H47C),
 C24(H24A,H24B,H24C), C21(H21A,H21B,H21C), C22(H22A,H22B,H22C), C50(H50A,H50B,
 H50C), C49(H49A,H49B,H49C), C50A(H50D,H50E,H50F), C49A(H49D,H49E,H49F)
;
_olex2_submission_special_instructions 'No special instructions were received'

loop_
_space_group_symop_operation_xyz
'x, y, z'
'-x, -y, -z'

loop_
_atom_site_label
_atom_site_type_symbol
_atom_site_fract_x
_atom_site_fract_y
_atom_site_fract_z
_atom_site_U_iso_or_equiv
_atom_site_adp_type
_atom_site_occupancy
_atom_site_site_symmetry_order
_atom_site_calc_flag
_atom_site_refinement_flags_posn
_atom_site_refinement_flags_adp
_atom_site_refinement_flags_occupancy
_atom_site_disorder_assembly
_atom_site_disorder_group
Bi1 Bi 0.64625(2) 0.66256(2) 0.73112(2) 0.02328(4) Uani 1 1 d . . . . .
F5 F 0.64650(15) 0.92002(13) 0.65125(8) 0.0344(4) Uani 1 1 d . . . . .
F1 F 0.95027(15) 0.61030(13) 0.77690(8) 0.0347(4) Uani 1 1 d . . . . .
F4 F 0.81064(17) 1.05080(13) 0.62459(9) 0.0417(4) Uani 1 1 d . . . . .
F2 F 1.11668(15) 0.73825(15) 0.74547(9) 0.0406(4) Uani 1 1 d . . . . .
F3 F 1.04878(17) 0.95738(15) 0.66910(9) 0.0429(4) Uani 1 1 d . . . . .
N1 N 0.6788(2) 0.55721(17) 0.83916(10) 0.0238(4) Uani 1 1 d . . . . .
N2 N 0.59502(19) 0.75086(17) 0.83453(10) 0.0223(4) Uani 1 1 d . . . . .
N3 N 0.7921(2) 0.52211(18) 0.68226(11) 0.0271(5) Uani 1 1 d . . . . .
N4 N 0.7081(2) 0.68246(18) 0.60386(10) 0.0260(5) Uani 1 1 d . . . . .
C13 C 0.6244(2) 0.6449(2) 0.86994(12) 0.0235(5) Uani 1 1 d . . . . .
H13 H 0.607990 0.629649 0.916171 0.028 Uiso 1 1 calc R U . . .
C14 C 0.5484(2) 0.8478(2) 0.86344(12) 0.0232(5) Uani 1 1 d . . . . .
C34 C 0.8684(3) 0.4026(2) 0.69959(13) 0.0280(5) Uani 1 1 d . . . . .
C52 C 0.9149(3) 0.7173(2) 0.73625(13) 0.0275(5) Uani 1 1 d . . . . .
C51 C 0.7955(2) 0.7592(2) 0.71287(13) 0.0268(5) Uani 1 1 d . . . . .
C38 C 0.7799(2) 0.5755(2) 0.61804(13) 0.0260(5) Uani 1 1 d . . . . .
H38 H 0.821921 0.536454 0.584580 0.031 Uiso 1 1 calc R U . . .
C9 C 0.6652(3) 0.4454(2) 0.87669(12) 0.0259(5) Uani 1 1 d . . . . .
C15 C 0.4163(3) 0.9148(2) 0.86112(13) 0.0278(5) Uani 1 1 d . . . . .
C33 C 0.8043(3) 0.3162(2) 0.72100(13) 0.0313(6) Uani 1 1 d . . . . .
C29 C 1.0049(3) 0.3734(2) 0.69337(13) 0.0313(6) Uani 1 1 d . . . . .
C39 C 0.6814(3) 0.7423(2) 0.53767(12) 0.0271(5) Uani 1 1 d . . . . .
C53 C 1.0011(3) 0.7815(2) 0.72142(14) 0.0312(6) Uani 1 1 d . . . . .
C55 C 0.8458(3) 0.9404(2) 0.66060(14) 0.0319(6) Uani 1 1 d . . . . .
C2 C 0.9118(3) 0.3739(2) 0.87612(13) 0.0323(6) Uani 1 1 d . . . . .
H2 H 0.915609 0.419002 0.829772 0.039 Uiso 1 1 calc R U . . .
C56 C 0.7642(3) 0.8720(2) 0.67531(13) 0.0278(5) Uani 1 1 d . . . . .
C4 C 0.7784(3) 0.3550(2) 0.89595(13) 0.0296(6) Uani 1 1 d . . . . .
C54 C 0.9663(3) 0.8936(2) 0.68298(14) 0.0319(6) Uani 1 1 d . . . . .
C19 C 0.6326(3) 0.8814(2) 0.89012(13) 0.0291(6) Uani 1 1 d . . . . .
C16 C 0.3717(3) 1.0148(2) 0.88498(14) 0.0371(7) Uani 1 1 d . . . . .
H16 H 0.285064 1.060038 0.883235 0.044 Uiso 1 1 calc R U . . .
C31 C 1.0152(3) 0.1711(2) 0.73026(15) 0.0387(7) Uani 1 1 d . . . . .
H31 H 1.064276 0.093260 0.741002 0.046 Uiso 1 1 calc R U . . .
C5 C 0.7620(3) 0.2497(2) 0.93669(14) 0.0361(7) Uani 1 1 d . . . . .
H5 H 0.835151 0.188508 0.949801 0.043 Uiso 1 1 calc R U . . .
C32 C 0.8811(3) 0.2006(2) 0.73636(14) 0.0366(6) Uani 1 1 d . . . . .
H32 H 0.840954 0.141997 0.751061 0.044 Uiso 1 1 calc R U . . .
C30 C 1.0764(3) 0.2557(3) 0.70848(15) 0.0368(6) Uani 1 1 d . . . . .
H30 H 1.167055 0.234649 0.703652 0.044 Uiso 1 1 calc R U . . .
C10 C 0.4163(3) 0.5246(2) 0.87570(13) 0.0294(6) Uani 1 1 d . . . . .
H10 H 0.441691 0.590335 0.844448 0.035 Uiso 1 1 calc R U . . .
C20 C 0.7761(3) 0.8150(3) 0.89073(14) 0.0354(6) Uani 1 1 d . U . . .
H20 H 0.795944 0.755675 0.865501 0.042 Uiso 1 1 calc R U . . .
C45 C 0.9025(3) 0.7822(3) 0.50941(14) 0.0361(6) Uani 1 1 d . . . . .
H45 H 0.909463 0.737158 0.555586 0.043 Uiso 1 1 calc R U . . .
C8 C 0.5408(3) 0.4304(2) 0.89628(12) 0.0287(6) Uani 1 1 d . . . . .
C7 C 0.5306(3) 0.3237(2) 0.93761(13) 0.0347(6) Uani 1 1 d . . . . .
H7 H 0.448833 0.312456 0.951697 0.042 Uiso 1 1 calc R U . . .
C40 C 0.7708(3) 0.7923(2) 0.49210(13) 0.0302(6) Uani 1 1 d . . . . .
C44 C 0.5588(3) 0.7572(2) 0.52044(13) 0.0321(6) Uani 1 1 d . . . . .
C3 C 0.9320(3) 0.4449(3) 0.91907(15) 0.0363(6) Uani 1 1 d . . . . .
H3A H 0.866702 0.519299 0.913266 0.055 Uiso 1 1 calc R U . . .
H3B H 1.016980 0.455658 0.905696 0.055 Uiso 1 1 calc R U . . .
H3C H 0.925101 0.403992 0.965084 0.055 Uiso 1 1 calc R U . . .
C6 C 0.6401(3) 0.2349(2) 0.95776(14) 0.0373(7) Uani 1 1 d . . . . .
H6 H 0.631617 0.164816 0.985645 0.045 Uiso 1 1 calc R U . . .
C35 C 0.6587(3) 0.3448(3) 0.72217(15) 0.0380(7) Uani 1 1 d . . . . .
H35 H 0.616868 0.418786 0.735259 0.046 Uiso 1 1 calc R U . . .
C28 C 1.0787(3) 0.4635(3) 0.66638(15) 0.0374(6) Uani 1 1 d . . . . .
H28 H 1.015784 0.540301 0.666697 0.045 Uiso 1 1 calc R U . . .
C11 C 0.3306(3) 0.5685(3) 0.93511(14) 0.0383(7) Uani 1 1 d . . . . .
H11A H 0.306715 0.505189 0.967474 0.057 Uiso 1 1 calc R U . . .
H11B H 0.253307 0.627997 0.920488 0.057 Uiso 1 1 calc R U . . .
H11C H 0.377815 0.599861 0.954794 0.057 Uiso 1 1 calc R U . . .
C23 C 0.3286(3) 0.8794(2) 0.83026(14) 0.0331(6) Uani 1 1 d . . . . .
H23 H 0.362748 0.795070 0.835235 0.040 Uiso 1 1 calc R U . . .
C18 C 0.5824(3) 0.9817(3) 0.91420(15) 0.0388(7) Uani 1 1 d . . . . .
H18 H 0.636704 1.004304 0.932646 0.047 Uiso 1 1 calc R U . . .
C17 C 0.4542(3) 1.0482(3) 0.91133(16) 0.0435(7) Uani 1 1 d . . . . .
H17 H 0.423057 1.115502 0.927107 0.052 Uiso 1 1 calc R U . . .
C43 C 0.5290(3) 0.8208(3) 0.45717(14) 0.0401(7) Uani 1 1 d . . . . .
H43 H 0.448169 0.831088 0.445257 0.048 Uiso 1 1 calc R U . . .
C12 C 0.3378(3) 0.4849(3) 0.83975(16) 0.0415(7) Uani 1 1 d . . . . .
H12A H 0.390021 0.463958 0.800181 0.062 Uiso 1 1 calc R U . . .
H12B H 0.260471 0.547096 0.827875 0.062 Uiso 1 1 calc R U . . .
H12C H 0.313871 0.418766 0.868696 0.062 Uiso 1 1 calc R U . . .
C41 C 0.7363(3) 0.8546(3) 0.42909(14) 0.0411(7) Uani 1 1 d . . . . .
H41 H 0.795419 0.887166 0.398088 0.049 Uiso 1 1 calc R U . . .
C42 C 0.6167(3) 0.8692(3) 0.41163(16) 0.0468(8) Uani 1 1 d . . . . .
H42 H 0.595334 0.911498 0.369324 0.056 Uiso 1 1 calc R U . . .
C26 C 1.1846(3) 0.4451(3) 0.70936(17) 0.0441(7) Uani 1 1 d . . . . .
H26A H 1.253003 0.374659 0.705535 0.066 Uiso 1 1 calc R U . . .
H26B H 1.147014 0.439548 0.755070 0.066 Uiso 1 1 calc R U . . .
H26C H 1.219714 0.509696 0.694294 0.066 Uiso 1 1 calc R U . . .
C48 C 0.4586(3) 0.7102(3) 0.57088(15) 0.0451(8) Uani 1 1 d . . . . .
H48 H 0.502474 0.639461 0.602051 0.054 Uiso 0.6 1 calc R U P A 1
H48A H 0.497767 0.665998 0.611919 0.054 Uiso 0.4 1 calc R U P B 2
C36 C 0.6008(4) 0.2532(3) 0.77163(17) 0.0498(8) Uani 1 1 d . . . . .
H36A H 0.507370 0.280998 0.774426 0.075 Uiso 1 1 calc R U . . .
H36B H 0.626679 0.238865 0.814747 0.075 Uiso 1 1 calc R U . . .
H36C H 0.632066 0.182334 0.756738 0.075 Uiso 1 1 calc R U . . .
C37 C 0.6244(3) 0.3604(3) 0.65254(17) 0.0471(8) Uani 1 1 d . . . . .
H37A H 0.660811 0.287813 0.639475 0.071 Uiso 1 1 calc R U . . .
H37B H 0.659692 0.418108 0.621159 0.071 Uiso 1 1 calc R U . . .
H37C H 0.531327 0.384950 0.653452 0.071 Uiso 1 1 calc R U . . .
C46 C 0.9129(4) 0.9024(3) 0.50445(17) 0.0542(9) Uani 1 1 d . . . . .
H46A H 0.918298 0.944189 0.458567 0.081 Uiso 1 1 calc R U . . .
H46B H 0.989737 0.894125 0.522590 0.081 Uiso 1 1 calc R U . . .
H46C H 0.837292 0.944528 0.529074 0.081 Uiso 1 1 calc R U . . .
C27 C 1.1393(3) 0.4633(3) 0.59446(17) 0.0495(8) Uani 1 1 d . . . . .
H27A H 1.181331 0.523346 0.577596 0.074 Uiso 1 1 calc R U . . .
H27B H 1.072284 0.477338 0.567669 0.074 Uiso 1 1 calc R U . . .
H27C H 1.202418 0.389173 0.592881 0.074 Uiso 1 1 calc R U . . .
C1 C 1.0243(3) 0.2606(3) 0.88012(16) 0.0447(8) Uani 1 1 d . . . . .
H1A H 1.028449 0.218273 0.925807 0.067 Uiso 1 1 calc R U . . .
H1B H 1.104903 0.278219 0.862014 0.067 Uiso 1 1 calc R U . . .
H1C H 1.010062 0.214150 0.855041 0.067 Uiso 1 1 calc R U . . .
C25 C 0.3345(3) 0.9366(3) 0.75589(15) 0.0439(7) Uani 1 1 d . . . . .
H25A H 0.301968 1.019580 0.749494 0.066 Uiso 1 1 calc R U . . .
H25B H 0.282105 0.910808 0.735931 0.066 Uiso 1 1 calc R U . . .
H25C H 0.423243 0.915354 0.735416 0.066 Uiso 1 1 calc R U . . .
C47 C 1.0160(3) 0.7203(3) 0.46507(17) 0.0480(8) Uani 1 1 d . . . . .
H47A H 1.012433 0.643175 0.469840 0.072 Uiso 1 1 calc R U . . .
H47B H 1.096701 0.716072 0.477902 0.072 Uiso 1 1 calc R U . . .
H47C H 1.010486 0.762780 0.419468 0.072 Uiso 1 1 calc R U . . .
C24 C 0.1879(3) 0.9066(3) 0.86372(17) 0.0490(8) Uani 1 1 d . . . . .
H24A H 0.186793 0.875472 0.910956 0.073 Uiso 1 1 calc R U . . .
H24B H 0.140075 0.871990 0.846569 0.073 Uiso 1 1 calc R U . . .
H24C H 0.148266 0.989294 0.854666 0.073 Uiso 1 1 calc R U . . .
C21 C 0.8092(3) 0.7525(4) 0.96142(18) 0.0608(10) Uani 1 1 d . U . . .
H21A H 0.790232 0.808634 0.987421 0.091 Uiso 1 1 calc R U . . .
H21B H 0.900150 0.709495 0.959859 0.091 Uiso 1 1 calc R U . . .
H21C H 0.757927 0.700009 0.981393 0.091 Uiso 1 1 calc R U . . .
C22 C 0.8593(4) 0.8950(4) 0.8561(2) 0.0624(10) Uani 1 1 d . U . . .
H22A H 0.834001 0.935372 0.812541 0.094 Uiso 1 1 calc R U . . .
H22B H 0.949468 0.849861 0.851986 0.094 Uiso 1 1 calc R U . . .
H22C H 0.847072 0.950348 0.881708 0.094 Uiso 1 1 calc R U . . .
C50 C 0.3560(8) 0.6882(7) 0.5434(4) 0.061(2) Uani 0.6 1 d . . P C 1
H50A H 0.303236 0.760616 0.519289 0.091 Uiso 0.6 1 calc R U P C 1
H50B H 0.301946 0.652961 0.579416 0.091 Uiso 0.6 1 calc R U P C 1
H50C H 0.397184 0.637076 0.514005 0.091 Uiso 0.6 1 calc R U P C 1
C49 C 0.3778(5) 0.8070(5) 0.6096(3) 0.0608(14) Uani 0.8 1 d . U P C 1
H49A H 0.436427 0.832489 0.625488 0.091 Uiso 0.9 1 calc R U P C 1
H49B H 0.322536 0.775824 0.646748 0.091 Uiso 0.9 1 calc R U P C 1
H49C H 0.325113 0.871810 0.580242 0.091 Uiso 0.9 1 calc R U P C 1
C50A C 0.4258(13) 0.6205(13) 0.5382(6) 0.074(4) Uani 0.4 1 d . . P C 2
H50D H 0.376262 0.664248 0.501675 0.112 Uiso 0.4 1 calc R U P C 2
H50E H 0.376159 0.576058 0.571452 0.112 Uiso 0.4 1 calc R U P C 2
H50F H 0.505848 0.568775 0.522465 0.112 Uiso 0.4 1 calc R U P C 2
C49A C 0.3348(19) 0.779(2) 0.5873(11) 0.058(4) Uani 0.2 1 d . U P C 2
H49D H 0.339792 0.835500 0.608063 0.087 Uiso 0.1 1 calc R U P C 2
H49E H 0.285123 0.731058 0.617619 0.087 Uiso 0.1 1 calc R U P C 2
H49F H 0.293024 0.817749 0.547689 0.087 Uiso 0.1 1 calc R U P C 2

loop_
_atom_site_aniso_label
_atom_site_aniso_U_11
_atom_site_aniso_U_22
_atom_site_aniso_U_33
_atom_site_aniso_U_23
_atom_site_aniso_U_13
_atom_site_aniso_U_12
Bi1 0.02249(6) 0.02460(6) 0.02086(6) -0.00091(4) -0.00539(4) -0.00679(4)
F5 0.0277(8) 0.0309(8) 0.0403(9) -0.0003(7) -0.0101(7) -0.0066(6)
F1 0.0328(8) 0.0303(8) 0.0369(9) 0.0020(7) -0.0123(7) -0.0079(7)
F4 0.0492(10) 0.0266(8) 0.0471(10) 0.0027(7) -0.0106(8) -0.0153(7)
F2 0.0273(8) 0.0471(10) 0.0486(10) -0.0068(8) -0.0114(7) -0.0124(7)
F3 0.0412(10) 0.0447(10) 0.0499(10) -0.0067(8) -0.0034(8) -0.0267(8)
N1 0.0273(11) 0.0208(10) 0.0214(10) -0.0007(8) -0.0073(9) -0.0057(8)
N2 0.0217(10) 0.0228(10) 0.0214(10) -0.0026(8) -0.0052(8) -0.0060(8)
N3 0.0317(12) 0.0241(11) 0.0240(11) -0.0018(9) -0.0087(9) -0.0066(9)
N4 0.0290(11) 0.0265(11) 0.0208(11) -0.0018(9) -0.0043(9) -0.0087(9)
C13 0.0230(12) 0.0270(13) 0.0205(12) -0.0017(10) -0.0054(10) -0.0091(10)
C14 0.0256(13) 0.0209(12) 0.0197(12) 0.0004(10) -0.0018(10) -0.0077(10)
C34 0.0346(14) 0.0263(13) 0.0215(13) -0.0030(10) -0.0085(11) -0.0066(11)
C52 0.0287(13) 0.0281(13) 0.0237(13) -0.0030(11) -0.0042(10) -0.0079(11)
C51 0.0268(13) 0.0283(13) 0.0236(13) -0.0059(11) -0.0021(10) -0.0070(11)
C38 0.0264(13) 0.0309(13) 0.0223(13) -0.0061(11) -0.0025(10) -0.0111(11)
C9 0.0354(14) 0.0228(12) 0.0194(12) -0.0017(10) -0.0084(10) -0.0082(11)
C15 0.0270(13) 0.0256(13) 0.0246(13) 0.0015(10) -0.0023(10) -0.0066(10)
C33 0.0369(15) 0.0334(14) 0.0228(13) -0.0036(11) -0.0062(11) -0.0106(12)
C29 0.0354(15) 0.0321(14) 0.0269(14) -0.0054(11) -0.0115(11) -0.0074(12)
C39 0.0319(14) 0.0249(12) 0.0203(12) -0.0029(10) -0.0032(10) -0.0054(11)
C53 0.0253(13) 0.0375(15) 0.0309(14) -0.0079(12) -0.0048(11) -0.0090(11)
C55 0.0373(15) 0.0243(13) 0.0305(14) -0.0022(11) -0.0031(12) -0.0089(11)
C2 0.0345(15) 0.0297(14) 0.0242(14) -0.0003(11) -0.0104(11) -0.0002(11)
C56 0.0254(13) 0.0288(13) 0.0262(13) -0.0051(11) -0.0027(10) -0.0057(11)
C4 0.0404(15) 0.0256(13) 0.0206(13) -0.0042(10) -0.0083(11) -0.0053(11)
C54 0.0333(15) 0.0335(14) 0.0343(15) -0.0092(12) 0.0008(12) -0.0187(12)
C19 0.0312(14) 0.0306(13) 0.0257(13) -0.0031(11) -0.0026(11) -0.0131(11)
C16 0.0367(16) 0.0278(14) 0.0333(15) -0.0007(12) -0.0007(12) -0.0004(12)
C31 0.0489(18) 0.0263(14) 0.0346(16) -0.0021(12) -0.0171(13) -0.0006(13)
C5 0.0525(18) 0.0240(13) 0.0259(14) -0.0030(11) -0.0124(13) -0.0021(12)
C32 0.0484(18) 0.0287(14) 0.0320(15) -0.0009(12) -0.0091(13) -0.0136(13)
C30 0.0355(15) 0.0375(15) 0.0361(16) -0.0095(13) -0.0125(12) -0.0037(12)
C10 0.0336(14) 0.0310(14) 0.0249(13) -0.0013(11) -0.0056(11) -0.0147(11)
C20 0.0279(14) 0.0514(17) 0.0356(15) -0.0161(13) -0.0030(12) -0.0186(13)
C45 0.0387(16) 0.0450(16) 0.0268(14) -0.0045(12) 0.0008(12) -0.0215(13)
C8 0.0420(15) 0.0263(13) 0.0203(13) -0.0048(10) -0.0070(11) -0.0121(11)
C7 0.0518(18) 0.0330(15) 0.0234(14) -0.0043(11) -0.0040(12) -0.0201(13)
C40 0.0354(15) 0.0291(13) 0.0239(13) -0.0030(11) -0.0034(11) -0.0097(11)
C44 0.0330(15) 0.0356(15) 0.0255(14) -0.0048(12) -0.0034(11) -0.0096(12)
C3 0.0318(15) 0.0394(16) 0.0343(16) -0.0072(13) -0.0109(12) -0.0034(12)
C6 0.065(2) 0.0235(13) 0.0258(14) -0.0007(11) -0.0107(14) -0.0173(13)
C35 0.0377(16) 0.0316(15) 0.0446(17) -0.0074(13) -0.0011(13) -0.0141(12)
C28 0.0321(15) 0.0360(15) 0.0456(17) -0.0095(13) -0.0105(13) -0.0089(12)
C11 0.0437(17) 0.0368(15) 0.0303(15) -0.0060(13) -0.0038(13) -0.0087(13)
C23 0.0232(13) 0.0340(14) 0.0357(15) -0.0008(12) -0.0086(11) -0.0037(11)
C18 0.0488(18) 0.0359(15) 0.0379(16) -0.0117(13) -0.0045(13) -0.0185(14)
C17 0.059(2) 0.0278(14) 0.0399(17) -0.0117(13) -0.0008(15) -0.0080(14)
C43 0.0344(16) 0.0478(17) 0.0294(15) 0.0004(13) -0.0116(12) -0.0047(13)
C12 0.0382(16) 0.0480(18) 0.0434(18) -0.0138(15) -0.0100(14) -0.0138(14)
C41 0.0417(17) 0.0445(17) 0.0267(15) 0.0049(13) -0.0007(13) -0.0130(14)
C42 0.0442(18) 0.0508(19) 0.0287(16) 0.0065(14) -0.0090(13) -0.0037(15)
C26 0.0341(16) 0.0455(18) 0.056(2) -0.0163(15) -0.0126(14) -0.0080(13)
C48 0.0363(17) 0.067(2) 0.0315(16) 0.0069(15) -0.0116(13) -0.0252(15)
C36 0.058(2) 0.0456(18) 0.049(2) -0.0127(16) 0.0048(16) -0.0248(16)
C37 0.0430(18) 0.0499(19) 0.0496(19) -0.0011(16) -0.0149(15) -0.0189(15)
C46 0.078(3) 0.057(2) 0.0392(18) -0.0038(16) -0.0067(17) -0.042(2)
C27 0.052(2) 0.054(2) 0.0489(19) -0.0072(16) -0.0046(16) -0.0286(17)
C1 0.0468(18) 0.0373(16) 0.0373(17) -0.0071(14) -0.0136(14) 0.0071(14)
C25 0.0319(16) 0.0548(19) 0.0376(17) -0.0053(15) -0.0114(13) -0.0039(14)
C47 0.0344(17) 0.068(2) 0.0439(18) -0.0170(17) -0.0041(14) -0.0162(16)
C24 0.0282(16) 0.063(2) 0.0443(19) 0.0010(16) -0.0051(14) -0.0098(15)
C21 0.0355(18) 0.091(3) 0.046(2) -0.023(2) -0.0147(15) 0.0048(18)
C22 0.050(2) 0.080(3) 0.077(3) -0.041(2) 0.0201(18) -0.0408(19)
C50 0.066(5) 0.079(5) 0.055(4) -0.003(4) -0.016(4) -0.048(4)
C49 0.035(3) 0.073(3) 0.051(3) 0.001(2) 0.007(2) -0.007(2)
C50A 0.085(10) 0.109(11) 0.045(6) 0.009(7) -0.015(7) -0.068(8)
C49A 0.038(8) 0.076(8) 0.053(8) -0.011(7) 0.016(7) -0.024(7)

loop_
_atom_type_symbol
_atom_type_description
_atom_type_scat_dispersion_real
_atom_type_scat_dispersion_imag
_atom_type_scat_source
C C 0.0033 0.0016 'International Tables Vol C Tables 4.2.6.8 and 6.1.1.4'
H H 0.0000 0.0000 'International Tables Vol C Tables 4.2.6.8 and 6.1.1.4'
Bi Bi -4.1077 10.2566 'International Tables Vol C Tables 4.2.6.8 and 6.1.1.4'
F F 0.0171 0.0103 'International Tables Vol C Tables 4.2.6.8 and 6.1.1.4'
N N 0.0061 0.0033 'International Tables Vol C Tables 4.2.6.8 and 6.1.1.4'

loop_
_geom_angle_atom_site_label_1
_geom_angle_atom_site_label_2
_geom_angle_atom_site_label_3
_geom_angle
_geom_angle_site_symmetry_1
_geom_angle_site_symmetry_3
_geom_angle_publ_flag
N1 Bi1 N2 54.64(7) . . ?
N1 Bi1 N4 149.70(7) . . ?
N3 Bi1 N1 95.01(8) . . ?
N3 Bi1 N2 143.49(7) . . ?
N3 Bi1 N4 54.82(8) . . ?
N4 Bi1 N2 150.03(7) . . ?
C51 Bi1 N1 98.67(9) . . ?
C51 Bi1 N2 76.17(8) . . ?
C51 Bi1 N3 91.07(9) . . ?
C51 Bi1 N4 80.96(8) . . ?
C13 N1 Bi1 98.39(15) . . ?
C13 N1 C9 116.0(2) . . ?
C9 N1 Bi1 132.90(16) . . ?
C13 N2 Bi1 86.69(15) . . ?
C13 N2 C14 122.4(2) . . ?
C14 N2 Bi1 150.71(15) . . ?
C34 N3 Bi1 140.11(17) . . ?
C38 N3 Bi1 99.65(16) . . ?
C38 N3 C34 119.5(2) . . ?
C38 N4 Bi1 86.89(16) . . ?
C38 N4 C39 121.8(2) . . ?
C39 N4 Bi1 149.57(17) . . ?
N1 C13 H13 120.4 . . ?
N2 C13 N1 119.2(2) . . ?
N2 C13 H13 120.4 . . ?
C15 C14 N2 118.3(2) . . ?
C19 C14 N2 121.2(2) . . ?
C19 C14 C15 120.4(2) . . ?
C33 C34 N3 118.9(2) . . ?
C29 C34 N3 119.8(2) . . ?
C29 C34 C33 121.3(2) . . ?
F1 C52 C51 120.0(2) . . ?
F1 C52 C53 117.2(2) . . ?
C53 C52 C51 122.8(2) . . ?
C52 C51 Bi1 126.68(19) . . ?
C56 C51 Bi1 117.36(19) . . ?
C56 C51 C52 116.0(2) . . ?
N3 C38 H38 120.9 . . ?
N4 C38 N3 118.3(2) . . ?
N4 C38 H38 120.9 . . ?
C4 C9 N1 118.5(2) . . ?
C8 C9 N1 119.9(2) . . ?
C8 C9 C4 121.6(2) . . ?
C14 C15 C23 119.6(2) . . ?
C16 C15 C14 118.9(3) . . ?
C16 C15 C23 121.5(2) . . ?
C34 C33 C35 122.2(2) . . ?
C32 C33 C34 117.6(3) . . ?
C32 C33 C35 120.0(3) . . ?
C34 C29 C28 123.0(2) . . ?
C30 C29 C34 118.2(3) . . ?
C30 C29 C28 118.6(3) . . ?
C40 C39 N4 121.1(2) . . ?
C40 C39 C44 120.6(2) . . ?
C44 C39 N4 118.2(2) . . ?
F2 C53 C52 121.3(2) . . ?
F2 C53 C54 119.4(2) . . ?
C52 C53 C54 119.3(2) . . ?
F4 C55 C56 121.4(2) . . ?
F4 C55 C54 119.7(2) . . ?
C56 C55 C54 118.9(2) . . ?
C4 C2 H2 107.7 . . ?
C4 C2 C3 110.9(2) . . ?
C4 C2 C1 113.5(2) . . ?
C3 C2 H2 107.7 . . ?
C1 C2 H2 107.7 . . ?
C1 C2 C3 109.1(2) . . ?
F5 C56 C51 119.2(2) . . ?
F5 C56 C55 117.5(2) . . ?
C55 C56 C51 123.3(2) . . ?
C9 C4 C2 120.9(2) . . ?
C5 C4 C9 117.5(3) . . ?
C5 C4 C2 121.5(2) . . ?
F3 C54 C53 119.7(2) . . ?
F3 C54 C55 120.5(2) . . ?
C55 C54 C53 119.8(2) . . ?
C14 C19 C20 122.1(2) . . ?
C18 C19 C14 118.4(3) . . ?
C18 C19 C20 119.5(3) . . ?
C15 C16 H16 119.6 . . ?
C17 C16 C15 120.9(3) . . ?
C17 C16 H16 119.6 . . ?
C32 C31 H31 119.9 . . ?
C30 C31 H31 119.9 . . ?
C30 C31 C32 120.3(3) . . ?
C4 C5 H5 119.3 . . ?
C6 C5 C4 121.5(3) . . ?
C6 C5 H5 119.3 . . ?
C33 C32 H32 119.2 . . ?
C31 C32 C33 121.5(3) . . ?
C31 C32 H32 119.2 . . ?
C29 C30 H30 119.5 . . ?
C31 C30 C29 121.0(3) . . ?
C31 C30 H30 119.5 . . ?
C8 C10 H10 107.5 . . ?
C8 C10 C11 111.5(2) . . ?
C8 C10 C12 112.7(2) . . ?
C11 C10 H10 107.5 . . ?
C11 C10 C12 110.0(2) . . ?
C12 C10 H10 107.5 . . ?
C19 C20 H20 107.7 . . ?
C19 C20 C21 111.7(2) . . ?
C19 C20 C22 110.7(3) . . ?
C21 C20 H20 107.7 . . ?
C22 C20 H20 107.7 . . ?
C22 C20 C21 111.3(3) . . ?
C40 C45 H45 108.2 . . ?
C40 C45 C46 110.5(3) . . ?
C40 C45 C47 112.6(2) . . ?
C46 C45 H45 108.2 . . ?
C47 C45 H45 108.2 . . ?
C47 C45 C46 109.2(3) . . ?
C9 C8 C10 123.4(2) . . ?
C7 C8 C9 118.2(3) . . ?
C7 C8 C10 118.4(3) . . ?
C8 C7 H7 119.5 . . ?
C6 C7 C8 121.0(3) . . ?
C6 C7 H7 119.5 . . ?
C39 C40 C45 122.4(2) . . ?
C41 C40 C39 118.4(3) . . ?
C41 C40 C45 119.2(3) . . ?
C39 C44 C48 120.8(2) . . ?
C43 C44 C39 118.7(3) . . ?
C43 C44 C48 120.5(3) . . ?
C2 C3 H3A 109.5 . . ?
C2 C3 H3B 109.5 . . ?
C2 C3 H3C 109.5 . . ?
H3A C3 H3B 109.5 . . ?
H3A C3 H3C 109.5 . . ?
H3B C3 H3C 109.5 . . ?
C5 C6 C7 120.2(3) . . ?
C5 C6 H6 119.9 . . ?
C7 C6 H6 119.9 . . ?
C33 C35 H35 107.9 . . ?
C33 C35 C36 113.5(3) . . ?
C33 C35 C37 110.7(3) . . ?
C36 C35 H35 107.9 . . ?
C36 C35 C37 108.8(3) . . ?
C37 C35 H35 107.9 . . ?
C29 C28 H28 107.8 . . ?
C29 C28 C26 112.5(3) . . ?
C29 C28 C27 110.7(2) . . ?
C26 C28 H28 107.8 . . ?
C27 C28 H28 107.8 . . ?
C27 C28 C26 110.0(3) . . ?
C10 C11 H11A 109.5 . . ?
C10 C11 H11B 109.5 . . ?
C10 C11 H11C 109.5 . . ?
H11A C11 H11B 109.5 . . ?
H11A C11 H11C 109.5 . . ?
H11B C11 H11C 109.5 . . ?
C15 C23 H23 107.6 . . ?
C15 C23 C25 109.6(2) . . ?
C15 C23 C24 113.3(3) . . ?
C25 C23 H23 107.6 . . ?
C25 C23 C24 110.8(2) . . ?
C24 C23 H23 107.6 . . ?
C19 C18 H18 119.3 . . ?
C17 C18 C19 121.5(3) . . ?
C17 C18 H18 119.3 . . ?
C16 C17 H17 120.0 . . ?
C18 C17 C16 120.0(3) . . ?
C18 C17 H17 120.0 . . ?
C44 C43 H43 119.4 . . ?
C42 C43 C44 121.3(3) . . ?
C42 C43 H43 119.4 . . ?
C10 C12 H12A 109.5 . . ?
C10 C12 H12B 109.5 . . ?
C10 C12 H12C 109.5 . . ?
H12A C12 H12B 109.5 . . ?
H12A C12 H12C 109.5 . . ?
H12B C12 H12C 109.5 . . ?
C40 C41 H41 119.3 . . ?
C42 C41 C40 121.5(3) . . ?
C42 C41 H41 119.3 . . ?
C43 C42 H42 120.2 . . ?
C41 C42 C43 119.6(3) . . ?
C41 C42 H42 120.2 . . ?
C28 C26 H26A 109.5 . . ?
C28 C26 H26B 109.5 . . ?
C28 C26 H26C 109.5 . . ?
H26A C26 H26B 109.5 . . ?
H26A C26 H26C 109.5 . . ?
H26B C26 H26C 109.5 . . ?
C44 C48 H48 109.9 . . ?
C44 C48 H48A 108.9 . . ?
C44 C48 C49 107.2(3) . . ?
C44 C48 C50A 105.6(5) . . ?
C50 C48 C44 116.4(4) . . ?
C50 C48 H48 109.9 . . ?
C50 C48 C49 103.4(4) . . ?
C49 C48 H48 109.9 . . ?
C50A C48 H48A 108.9 . . ?
C49A C48 C44 122.9(9) . . ?
C49A C48 H48A 108.9 . . ?
C49A C48 C50A 100.8(11) . . ?
C35 C36 H36A 109.5 . . ?
C35 C36 H36B 109.5 . . ?
C35 C36 H36C 109.5 . . ?
H36A C36 H36B 109.5 . . ?
H36A C36 H36C 109.5 . . ?
H36B C36 H36C 109.5 . . ?
C35 C37 H37A 109.5 . . ?
C35 C37 H37B 109.5 . . ?
C35 C37 H37C 109.5 . . ?
H37A C37 H37B 109.5 . . ?
H37A C37 H37C 109.5 . . ?
H37B C37 H37C 109.5 . . ?
C45 C46 H46A 109.5 . . ?
C45 C46 H46B 109.5 . . ?
C45 C46 H46C 109.5 . . ?
H46A C46 H46B 109.5 . . ?
H46A C46 H46C 109.5 . . ?
H46B C46 H46C 109.5 . . ?
C28 C27 H27A 109.5 . . ?
C28 C27 H27B 109.5 . . ?
C28 C27 H27C 109.5 . . ?
H27A C27 H27B 109.5 . . ?
H27A C27 H27C 109.5 . . ?
H27B C27 H27C 109.5 . . ?
C2 C1 H1A 109.5 . . ?
C2 C1 H1B 109.5 . . ?
C2 C1 H1C 109.5 . . ?
H1A C1 H1B 109.5 . . ?
H1A C1 H1C 109.5 . . ?
H1B C1 H1C 109.5 . . ?
C23 C25 H25A 109.5 . . ?
C23 C25 H25B 109.5 . . ?
C23 C25 H25C 109.5 . . ?
H25A C25 H25B 109.5 . . ?
H25A C25 H25C 109.5 . . ?
H25B C25 H25C 109.5 . . ?
C45 C47 H47A 109.5 . . ?
C45 C47 H47B 109.5 . . ?
C45 C47 H47C 109.5 . . ?
H47A C47 H47B 109.5 . . ?
H47A C47 H47C 109.5 . . ?
H47B C47 H47C 109.5 . . ?
C23 C24 H24A 109.5 . . ?
C23 C24 H24B 109.5 . . ?
C23 C24 H24C 109.5 . . ?
H24A C24 H24B 109.5 . . ?
H24A C24 H24C 109.5 . . ?
H24B C24 H24C 109.5 . . ?
C20 C21 H21A 109.5 . . ?
C20 C21 H21B 109.5 . . ?
C20 C21 H21C 109.5 . . ?
H21A C21 H21B 109.5 . . ?
H21A C21 H21C 109.5 . . ?
H21B C21 H21C 109.5 . . ?
C20 C22 H22A 109.5 . . ?
C20 C22 H22B 109.5 . . ?
C20 C22 H22C 109.5 . . ?
H22A C22 H22B 109.5 . . ?
H22A C22 H22C 109.5 . . ?
H22B C22 H22C 109.5 . . ?
C48 C50 H50A 109.5 . . ?
C48 C50 H50B 109.5 . . ?
C48 C50 H50C 109.5 . . ?
H50A C50 H50B 109.5 . . ?
H50A C50 H50C 109.5 . . ?
H50B C50 H50C 109.5 . . ?
C48 C49 H49A 109.5 . . ?
C48 C49 H49B 109.5 . . ?
C48 C49 H49C 109.5 . . ?
H49A C49 H49B 109.5 . . ?
H49A C49 H49C 109.5 . . ?
H49B C49 H49C 109.5 . . ?
C48 C50A H50D 109.5 . . ?
C48 C50A H50E 109.5 . . ?
C48 C50A H50F 109.5 . . ?
H50D C50A H50E 109.5 . . ?
H50D C50A H50F 109.5 . . ?
H50E C50A H50F 109.5 . . ?
C48 C49A H49D 109.5 . . ?
C48 C49A H49E 109.5 . . ?
C48 C49A H49F 109.5 . . ?
H49D C49A H49E 109.5 . . ?
H49D C49A H49F 109.5 . . ?
H49E C49A H49F 109.5 . . ?

loop_
_geom_bond_atom_site_label_1
_geom_bond_atom_site_label_2
_geom_bond_distance
_geom_bond_site_symmetry_2
_geom_bond_publ_flag
Bi1 N1 2.316(2) . ?
Bi1 N2 2.606(2) . ?
Bi1 N3 2.280(2) . ?
Bi1 N4 2.591(2) . ?
Bi1 C51 2.265(3) . ?
F5 C56 1.364(3) . ?
F1 C52 1.348(3) . ?
F4 C55 1.344(3) . ?
F2 C53 1.344(3) . ?
F3 C54 1.340(3) . ?
N1 C13 1.343(3) . ?
N1 C9 1.441(3) . ?
N2 C13 1.293(3) . ?
N2 C14 1.414(3) . ?
N3 C34 1.433(3) . ?
N3 C38 1.341(3) . ?
N4 C38 1.292(3) . ?
N4 C39 1.422(3) . ?
C13 H13 0.9300 . ?
C14 C15 1.413(4) . ?
C14 C19 1.404(4) . ?
C34 C33 1.407(4) . ?
C34 C29 1.404(4) . ?
C52 C51 1.376(4) . ?
C52 C53 1.375(4) . ?
C51 C56 1.376(4) . ?
C38 H38 0.9300 . ?
C9 C4 1.410(4) . ?
C9 C8 1.402(4) . ?
C15 C16 1.387(4) . ?
C15 C23 1.507(4) . ?
C33 C32 1.393(4) . ?
C33 C35 1.512(4) . ?
C29 C30 1.398(4) . ?
C29 C28 1.523(4) . ?
C39 C40 1.399(4) . ?
C39 C44 1.405(4) . ?
C53 C54 1.377(4) . ?
C55 C56 1.375(4) . ?
C55 C54 1.376(4) . ?
C2 H2 0.9800 . ?
C2 C4 1.516(4) . ?
C2 C3 1.536(4) . ?
C2 C1 1.532(4) . ?
C4 C5 1.401(4) . ?
C19 C20 1.514(4) . ?
C19 C18 1.392(4) . ?
C16 H16 0.9300 . ?
C16 C17 1.382(5) . ?
C31 H31 0.9300 . ?
C31 C32 1.379(4) . ?
C31 C30 1.367(4) . ?
C5 H5 0.9300 . ?
C5 C6 1.377(4) . ?
C32 H32 0.9300 . ?
C30 H30 0.9300 . ?
C10 H10 0.9800 . ?
C10 C8 1.521(4) . ?
C10 C11 1.523(4) . ?
C10 C12 1.535(4) . ?
C20 H20 0.9800 . ?
C20 C21 1.528(5) . ?
C20 C22 1.516(4) . ?
C45 H45 0.9800 . ?
C45 C40 1.520(4) . ?
C45 C46 1.528(4) . ?
C45 C47 1.521(4) . ?
C8 C7 1.400(4) . ?
C7 H7 0.9300 . ?
C7 C6 1.380(4) . ?
C40 C41 1.391(4) . ?
C44 C43 1.386(4) . ?
C44 C48 1.510(4) . ?
C3 H3A 0.9600 . ?
C3 H3B 0.9600 . ?
C3 H3C 0.9600 . ?
C6 H6 0.9300 . ?
C35 H35 0.9800 . ?
C35 C36 1.531(4) . ?
C35 C37 1.536(4) . ?
C28 H28 0.9800 . ?
C28 C26 1.538(4) . ?
C28 C27 1.527(5) . ?
C11 H11A 0.9600 . ?
C11 H11B 0.9600 . ?
C11 H11C 0.9600 . ?
C23 H23 0.9800 . ?
C23 C25 1.525(4) . ?
C23 C24 1.526(4) . ?
C18 H18 0.9300 . ?
C18 C17 1.376(5) . ?
C17 H17 0.9300 . ?
C43 H43 0.9300 . ?
C43 C42 1.377(5) . ?
C12 H12A 0.9600 . ?
C12 H12B 0.9600 . ?
C12 H12C 0.9600 . ?
C41 H41 0.9300 . ?
C41 C42 1.376(5) . ?
C42 H42 0.9300 . ?
C26 H26A 0.9600 . ?
C26 H26B 0.9600 . ?
C26 H26C 0.9600 . ?
C48 H48 0.9800 . ?
C48 H48A 0.9800 . ?
C48 C50 1.504(8) . ?
C48 C49 1.576(6) . ?
C48 C50A 1.647(14) . ?
C48 C49A 1.38(2) . ?
C36 H36A 0.9600 . ?
C36 H36B 0.9600 . ?
C36 H36C 0.9600 . ?
C37 H37A 0.9600 . ?
C37 H37B 0.9600 . ?
C37 H37C 0.9600 . ?
C46 H46A 0.9600 . ?
C46 H46B 0.9600 . ?
C46 H46C 0.9600 . ?
C27 H27A 0.9600 . ?
C27 H27B 0.9600 . ?
C27 H27C 0.9600 . ?
C1 H1A 0.9600 . ?
C1 H1B 0.9600 . ?
C1 H1C 0.9600 . ?
C25 H25A 0.9600 . ?
C25 H25B 0.9600 . ?
C25 H25C 0.9600 . ?
C47 H47A 0.9600 . ?
C47 H47B 0.9600 . ?
C47 H47C 0.9600 . ?
C24 H24A 0.9600 . ?
C24 H24B 0.9600 . ?
C24 H24C 0.9600 . ?
C21 H21A 0.9600 . ?
C21 H21B 0.9600 . ?
C21 H21C 0.9600 . ?
C22 H22A 0.9600 . ?
C22 H22B 0.9600 . ?
C22 H22C 0.9600 . ?
C50 H50A 0.9600 . ?
C50 H50B 0.9600 . ?
C50 H50C 0.9600 . ?
C49 H49A 0.9600 . ?
C49 H49B 0.9600 . ?
C49 H49C 0.9600 . ?
C50A H50D 0.9600 . ?
C50A H50E 0.9600 . ?
C50A H50F 0.9600 . ?
C49A H49D 0.9600 . ?
C49A H49E 0.9600 . ?
C49A H49F 0.9600 . ?

loop_
_geom_torsion_atom_site_label_1
_geom_torsion_atom_site_label_2
_geom_torsion_atom_site_label_3
_geom_torsion_atom_site_label_4
_geom_torsion
_geom_torsion_site_symmetry_1
_geom_torsion_site_symmetry_2
_geom_torsion_site_symmetry_3
_geom_torsion_site_symmetry_4
_geom_torsion_publ_flag
Bi1 N1 C13 N2 -11.0(2) . . . . ?
Bi1 N1 C9 C4 113.6(2) . . . . ?
Bi1 N1 C9 C8 -70.0(3) . . . . ?
Bi1 N2 C13 N1 9.7(2) . . . . ?
Bi1 N2 C14 C15 62.9(4) . . . . ?
Bi1 N2 C14 C19 -113.1(3) . . . . ?
Bi1 N3 C34 C33 69.4(3) . . . . ?
Bi1 N3 C34 C29 -112.2(3) . . . . ?
Bi1 N3 C38 N4 6.4(3) . . . . ?
Bi1 N4 C38 N3 -5.5(2) . . . . ?
Bi1 N4 C39 C40 119.7(3) . . . . ?
Bi1 N4 C39 C44 -56.0(4) . . . . ?
Bi1 C51 C56 F5 0.2(3) . . . . ?
Bi1 C51 C56 C55 179.9(2) . . . . ?
F1 C52 C51 Bi1 -3.3(4) . . . . ?
F1 C52 C51 C56 175.9(2) . . . . ?
F1 C52 C53 F2 1.3(4) . . . . ?
F1 C52 C53 C54 -176.6(2) . . . . ?
F4 C55 C56 F5 0.8(4) . . . . ?
F4 C55 C56 C51 -178.9(2) . . . . ?
F4 C55 C54 F3 0.0(4) . . . . ?
F4 C55 C54 C53 178.2(2) . . . . ?
F2 C53 C54 F3 1.1(4) . . . . ?
F2 C53 C54 C55 -177.2(2) . . . . ?
N1 C9 C4 C2 -1.6(4) . . . . ?
N1 C9 C4 C5 175.2(2) . . . . ?
N1 C9 C8 C10 4.7(4) . . . . ?
N1 C9 C8 C7 -174.4(2) . . . . ?
N2 C14 C15 C16 -175.4(2) . . . . ?
N2 C14 C15 C23 1.9(3) . . . . ?
N2 C14 C19 C20 -1.3(4) . . . . ?
N2 C14 C19 C18 176.1(2) . . . . ?
N3 C34 C33 C32 178.8(2) . . . . ?
N3 C34 C33 C35 4.0(4) . . . . ?
N3 C34 C29 C30 -177.8(2) . . . . ?
N3 C34 C29 C28 -2.2(4) . . . . ?
N4 C39 C40 C45 2.2(4) . . . . ?
N4 C39 C40 C41 -176.9(3) . . . . ?
N4 C39 C44 C43 176.5(3) . . . . ?
N4 C39 C44 C48 -0.3(4) . . . . ?
C13 N1 C9 C4 -113.9(3) . . . . ?
C13 N1 C9 C8 62.6(3) . . . . ?
C13 N2 C14 C15 -109.2(3) . . . . ?
C13 N2 C14 C19 74.8(3) . . . . ?
C14 N2 C13 N1 -174.2(2) . . . . ?
C14 C15 C16 C17 -0.7(4) . . . . ?
C14 C15 C23 C25 -89.3(3) . . . . ?
C14 C15 C23 C24 146.4(3) . . . . ?
C14 C19 C20 C21 -111.4(3) . . . . ?
C14 C19 C20 C22 124.0(3) . . . . ?
C14 C19 C18 C17 -1.0(4) . . . . ?
C34 N3 C38 N4 178.4(2) . . . . ?
C34 C33 C32 C31 -0.7(4) . . . . ?
C34 C33 C35 C36 -156.1(3) . . . . ?
C34 C33 C35 C37 81.2(3) . . . . ?
C34 C29 C30 C31 -1.5(4) . . . . ?
C34 C29 C28 C26 133.9(3) . . . . ?
C34 C29 C28 C27 -102.6(3) . . . . ?
C52 C51 C56 F5 -179.1(2) . . . . ?
C52 C51 C56 C55 0.7(4) . . . . ?
C52 C53 C54 F3 179.0(2) . . . . ?
C52 C53 C54 C55 0.7(4) . . . . ?
C51 C52 C53 F2 179.5(2) . . . . ?
C51 C52 C53 C54 1.7(4) . . . . ?
C38 N3 C34 C33 -98.3(3) . . . . ?
C38 N3 C34 C29 80.0(3) . . . . ?
C38 N4 C39 C40 -82.0(3) . . . . ?
C38 N4 C39 C44 102.4(3) . . . . ?
C9 N1 C13 N2 -157.9(2) . . . . ?
C9 C4 C5 C6 -0.5(4) . . . . ?
C9 C8 C7 C6 -0.9(4) . . . . ?
C15 C14 C19 C20 -177.2(2) . . . . ?
C15 C14 C19 C18 0.2(4) . . . . ?
C15 C16 C17 C18 -0.1(5) . . . . ?
C33 C34 C29 C30 0.6(4) . . . . ?
C33 C34 C29 C28 176.1(3) . . . . ?
C29 C34 C33 C32 0.5(4) . . . . ?
C29 C34 C33 C35 -174.4(3) . . . . ?
C39 N4 C38 N3 -174.8(2) . . . . ?
C39 C40 C41 C42 1.0(5) . . . . ?
C39 C44 C43 C42 -0.1(5) . . . . ?
C39 C44 C48 C50 -157.1(5) . . . . ?
C39 C44 C48 C49 87.8(4) . . . . ?
C39 C44 C48 C50A -121.6(6) . . . . ?
C39 C44 C48 C49A 124.0(13) . . . . ?
C53 C52 C51 Bi1 178.5(2) . . . . ?
C53 C52 C51 C56 -2.4(4) . . . . ?
C2 C4 C5 C6 176.3(2) . . . . ?
C56 C55 C54 F3 179.4(2) . . . . ?
C56 C55 C54 C53 -2.3(4) . . . . ?
C4 C9 C8 C10 -178.9(2) . . . . ?
C4 C9 C8 C7 1.9(4) . . . . ?
C4 C5 C6 C7 1.5(4) . . . . ?
C54 C55 C56 F5 -178.7(2) . . . . ?
C54 C55 C56 C51 1.6(4) . . . . ?
C19 C14 C15 C16 0.7(4) . . . . ?
C19 C14 C15 C23 178.0(2) . . . . ?
C19 C18 C17 C16 1.0(5) . . . . ?
C16 C15 C23 C25 88.0(3) . . . . ?
C16 C15 C23 C24 -36.3(4) . . . . ?
C32 C33 C35 C36 29.1(4) . . . . ?
C32 C33 C35 C37 -93.5(3) . . . . ?
C32 C31 C30 C29 1.4(4) . . . . ?
C30 C29 C28 C26 -50.5(4) . . . . ?
C30 C29 C28 C27 73.0(3) . . . . ?
C30 C31 C32 C33 -0.3(5) . . . . ?
C10 C8 C7 C6 179.8(2) . . . . ?
C20 C19 C18 C17 176.5(3) . . . . ?
C45 C40 C41 C42 -178.1(3) . . . . ?
C8 C9 C4 C2 -178.1(2) . . . . ?
C8 C9 C4 C5 -1.2(4) . . . . ?
C8 C7 C6 C5 -0.7(4) . . . . ?
C40 C39 C44 C43 0.8(4) . . . . ?
C40 C39 C44 C48 -176.0(3) . . . . ?
C40 C41 C42 C43 -0.3(5) . . . . ?
C44 C39 C40 C45 177.7(3) . . . . ?
C44 C39 C40 C41 -1.3(4) . . . . ?
C44 C43 C42 C41 -0.2(5) . . . . ?
C3 C2 C4 C9 76.2(3) . . . . ?
C3 C2 C4 C5 -100.5(3) . . . . ?
C35 C33 C32 C31 174.3(3) . . . . ?
C28 C29 C30 C31 -177.3(3) . . . . ?
C11 C10 C8 C9 -112.4(3) . . . . ?
C11 C10 C8 C7 66.8(3) . . . . ?
C23 C15 C16 C17 -178.0(3) . . . . ?
C18 C19 C20 C21 71.2(4) . . . . ?
C18 C19 C20 C22 -53.4(4) . . . . ?
C43 C44 C48 C50 26.1(6) . . . . ?
C43 C44 C48 C49 -88.9(4) . . . . ?
C43 C44 C48 C50A 61.6(6) . . . . ?
C43 C44 C48 C49A -52.7(13) . . . . ?
C12 C10 C8 C9 123.3(3) . . . . ?
C12 C10 C8 C7 -57.5(3) . . . . ?
C48 C44 C43 C42 176.8(3) . . . . ?
C46 C45 C40 C39 -118.4(3) . . . . ?
C46 C45 C40 C41 60.6(4) . . . . ?
C1 C2 C4 C9 -160.6(2) . . . . ?
C1 C2 C4 C5 22.7(4) . . . . ?
C47 C45 C40 C39 119.2(3) . . . . ?
C47 C45 C40 C41 -61.7(4) . . . . ?
